data_2200754
loop_
_publ_author_name
'Puschmann, Horst'
'Howard, Judith A. K.'
'Soto, Bernardino'
'Bonne, Raul'
'Au-Alvarez, Oscar'

_publ_section_title Di-\m-chloro-bis{chloro[2-(4-methylphenylamino)-1,2-diphenylethanoximato]copper(II)}
_journal_issue 12
_journal_name_full 'Acta Crystallographica Section E'
_journal_page_first m581
_journal_page_last m583
_journal_paper_doi 10.1107/S1600536801019092
_journal_volume 57
_journal_year 2001
_chemical_formula_iupac '[Cu2 Cl4 (C42 H40 N4 O2)]'
_chemical_formula_moiety 'C42 H40 Cl4 Cu2 N4 O2'
_chemical_formula_sum 'C42 H40 Cl4 Cu2 N4 O2'
_chemical_formula_weight 901.66
_chemical_melting_point 447.0(10)
_chemical_name_systematic
;
 ?
;
_space_group_IT_number 14
_symmetry_cell_setting monoclinic
_symmetry_space_group_name_Hall '-P 2ybc'
_symmetry_space_group_name_H-M 'P 1 21/c 1'
_audit_creation_method SHELXL-97
_cell_angle_alpha 90.00
_cell_angle_beta 101.5690(10)
_cell_angle_gamma 90.00
_cell_formula_units_Z 4
_cell_length_a 14.8811(5)
_cell_length_b 12.9287(4)
_cell_length_c 21.7718(6)
_cell_measurement_reflns_used 4690
_cell_measurement_temperature 100(2)
_cell_measurement_theta_max 28.1
_cell_measurement_theta_min 2.4
_cell_volume 4103.6(2)
_computing_cell_refinement SMART-NT
_computing_data_collection 'SMART-NT (Bruker, 1998)'
_computing_data_reduction 'SAINT-NT (Bruker, 1998)'
_computing_molecular_graphics 'ORTEP-3 for Windows (Farrugia, 1997)'
_computing_publication_material SHELXL97
_computing_structure_refinement SHELXL97
_computing_structure_solution 'SHELXL97 (Sheldrick, 1997)'
_diffrn_ambient_temperature 100(2)
_diffrn_detector_area_resol_mean 8
_diffrn_measured_fraction_theta_full .998
_diffrn_measured_fraction_theta_max .998
_diffrn_measurement_device_type 'Bruker SMART 1K'
_diffrn_measurement_method \w
_diffrn_radiation_monochromator graphite
_diffrn_radiation_source 'fine-focus sealed tube'
_diffrn_radiation_type MoK\a
_diffrn_radiation_wavelength .71073
_diffrn_reflns_av_R_equivalents .0831
_diffrn_reflns_av_sigmaI/netI .0668
_diffrn_reflns_limit_h_max 19
_diffrn_reflns_limit_h_min -19
_diffrn_reflns_limit_k_max 17
_diffrn_reflns_limit_k_min -17
_diffrn_reflns_limit_l_max 29
_diffrn_reflns_limit_l_min -28
_diffrn_reflns_number 48138
_diffrn_reflns_theta_full 28.49
_diffrn_reflns_theta_max 28.49
_diffrn_reflns_theta_min 1.40
_diffrn_standards_number 0
_exptl_absorpt_coefficient_mu 1.338
_exptl_absorpt_correction_T_max .898
_exptl_absorpt_correction_T_min .709
_exptl_absorpt_correction_type multi-scan
_exptl_absorpt_process_details '(SADABS; Sheldrick, 1996)'
_exptl_crystal_colour 'dark green'
_exptl_crystal_density_diffrn 1.459
_exptl_crystal_density_method 'not measured'
_exptl_crystal_description irregular
_exptl_crystal_F_000 1848
_exptl_crystal_size_max .18
_exptl_crystal_size_mid .10
_exptl_crystal_size_min .08
_refine_diff_density_max .501
_refine_diff_density_min -.392
_refine_ls_extinction_method none
_refine_ls_goodness_of_fit_ref 1.015
_refine_ls_hydrogen_treatment constr
_refine_ls_matrix_type full
_refine_ls_number_parameters 489
_refine_ls_number_reflns 10377
_refine_ls_number_restraints 0
_refine_ls_restrained_S_all 1.015
_refine_ls_R_factor_all .0854
_refine_ls_R_factor_gt .0416
_refine_ls_shift/su_max .001
_refine_ls_shift/su_mean .000
_refine_ls_structure_factor_coef Fsqd
_refine_ls_weighting_details 'calc w = 1/[\s^2^(Fo^2^)+(0.0342P)^2^+2.4175P] where P = (Fo^2^+2Fc^2^)/3'
_refine_ls_weighting_scheme calc
_refine_ls_wR_factor_ref .0981
_reflns_number_gt 6753
_reflns_number_total 10377
_reflns_threshold_expression I>2\s(I)
_cod_data_source_file om6070.cif
_cod_data_source_block I
_cod_depositor_comments
;
The following automatic conversions were performed:
'_symmetry_cell_setting' value 'Monoclinic' changed to 'monoclinic'
according to '/home/saulius/struct/CIF-dictionaries/cif_core.dic'
dictionary named 'cif_core.dic' version 2.4.1 from 2010-06-29.

Automatic conversion script
Id: cif_fix_enum 1527 2010-12-29 10:47:43Z saulius 

The following automatic conversions were performed:

'_chemical_melting_point' value '446-448' was changed to '447.0(10)'
- the average value was taken and precision was estimated.

Automatic conversion script
Id: cif_fix_values 1646 2011-03-28 12:23:43Z adriana 

The following automatic conversions were performed:

'_chemical_melting_point' value '446-448' was changed to '447.0(10)'
- the average value was taken and precision was
estimated.

'_symmetry_cell_setting' value 'Monoclinic' changed to
'monoclinic' according to
/home/saulius/struct/CIF-dictionaries/cif_core.dic dictionary named
'cif_core.dic' version 2.4.1 from 2010-06-29.

Automatic conversion script
Id: cif_fix_values 1715 2011-07-08 13:25:40Z adriana 
;
_cod_original_sg_symbol_H-M 'P 21/c'
_cod_database_code 2200754
_cod_database_fobs_code 2200754

loop_
_symmetry_equiv_pos_as_xyz
'x, y, z'
'-x, y+1/2, -z+1/2'
'-x, -y, -z'
'x, -y-1/2, z-1/2'

loop_
_atom_site_label
_atom_site_fract_x
_atom_site_fract_y
_atom_site_fract_z
_atom_site_U_iso_or_equiv
_atom_site_adp_type
_atom_site_calc_flag
_atom_site_refinement_flags
_atom_site_occupancy
_atom_site_disorder_assembly
_atom_site_disorder_group
_atom_site_type_symbol
Cu1 .63458(2) .61225(3) .237906(16) .01714(9) Uani d . 1 . . Cu
Cu2 .85880(2) .63519(3) .249479(16) .01648(9) Uani d . 1 . . Cu
Cl1 .59608(5) .77957(6) .21876(4) .02405(17) Uani d . 1 . . Cl
Cl2 .88980(5) .46601(6) .27592(3) .02175(16) Uani d . 1 . . Cl
Cl3 .73930(5) .64809(5) .32504(3) .01838(15) Uani d . 1 . . Cl
Cl4 .75643(5) .60077(5) .16197(3) .01840(15) Uani d . 1 . . Cl
O1 .48024(15) .63301(17) .12977(10) .0299(5) Uani d . 1 . . O
H1 .4943 .6937 .1418 .045 Uiso calc R 1 . . H
O2 .99928(14) .62043(17) .36662(9) .0280(5) Uani d . 1 . . O
H2 .9895 .5589 .3548 .042 Uiso calc R 1 . . H
N1 .53513(16) .56336(19) .16906(11) .0207(5) Uani d . 1 . . N
N2 .64062(16) .45796(18) .25691(10) .0163(5) Uani d . 1 . . N
H2A .7004 .4368 .2572 .020 Uiso calc R 1 . . H
N3 .95182(16) .68666(19) .32129(11) .0195(5) Uani d . 1 . . N
N4 .84896(16) .79199(18) .23064(11) .0174(5) Uani d . 1 . . N
H4 .7910 .8095 .2371 .021 Uiso calc R 1 . . H
C1 .52259(19) .4664(2) .15719(13) .0180(6) Uani d . 1 . . C
C2 .57792(19) .3951(2) .20629(13) .0186(6) Uani d . 1 . . C
H2B .5330 .3586 .2273 .022 Uiso calc R 1 . . H
C3 .9601(2) .7841(2) .33279(13) .0199(6) Uani d . 1 . . C
C4 .91349(19) .8543(2) .27977(13) .0182(6) Uani d . 1 . . C
H4A .9626 .8827 .2592 .022 Uiso calc R 1 . . H
C5 .5496(3) .3491(3) .49399(17) .0482(10) Uani d . 1 . . C
H5A .4943 .3865 .4991 .072 Uiso calc R 1 . . H
H5B .5995 .3638 .5297 .072 Uiso calc R 1 . . H
H5C .5370 .2746 .4920 .072 Uiso calc R 1 . . H
C6 .8571(3) .9588(3) -.01427(16) .0426(9) Uani d . 1 . . C
H6A .8579 1.0343 -.0100 .064 Uiso calc R 1 . . H
H6B .8030 .9379 -.0454 .064 Uiso calc R 1 . . H
H6C .9127 .9360 -.0280 .064 Uiso calc R 1 . . H
C7 .45597(19) .4202(2) .10409(13) .0199(6) Uani d . 1 . . C
C8 .4305(2) .4713(3) .04643(14) .0269(7) Uani d . 1 . . C
H8 .4552 .5375 .0407 .032 Uiso calc R 1 . . H
C9 .3694(2) .4250(3) -.00206(15) .0326(8) Uani d . 1 . . C
H9 .3533 .4597 -.0412 .039 Uiso calc R 1 . . H
C10 .3313(2) .3296(3) .00514(15) .0309(8) Uani d . 1 . . C
H10 .2884 .2996 -.0283 .037 Uiso calc R 1 . . H
C11 .3564(2) .2782(3) .06182(14) .0263(7) Uani d . 1 . . C
H11 .3310 .2121 .0670 .032 Uiso calc R 1 . . H
C12 .4183(2) .3221(2) .11106(14) .0228(7) Uani d . 1 . . C
H12 .4352 .2858 .1496 .027 Uiso calc R 1 . . H
C13 .6322(2) .3119(2) .18038(14) .0202(6) Uani d . 1 . . C
C14 .6895(2) .3345(3) .13911(15) .0286(7) Uani d . 1 . . C
H14 .6923 .4031 .1240 .034 Uiso calc R 1 . . H
C15 .7428(2) .2579(3) .11967(17) .0360(9) Uani d . 1 . . C
H15 .7819 .2744 .0916 .043 Uiso calc R 1 . . H
C16 .7391(2) .1571(3) .14113(17) .0343(8) Uani d . 1 . . C
H16 .7760 .1048 .1280 .041 Uiso calc R 1 . . H
C17 .6815(2) .1331(3) .18165(17) .0337(8) Uani d . 1 . . C
H17 .6785 .0642 .1963 .040 Uiso calc R 1 . . H
C18 .6280(2) .2101(2) .20090(15) .0261(7) Uani d . 1 . . C
H18 .5881 .1931 .2284 .031 Uiso calc R 1 . . H
C19 .6224(2) .4360(2) .31895(13) .0180(6) Uani d . 1 . . C
C20 .6824(2) .3768(2) .36168(14) .0267(7) Uani d . 1 . . C
H20 .7388 .3541 .3521 .032 Uiso calc R 1 . . H
C21 .6596(3) .3507(3) .41878(15) .0349(8) Uani d . 1 . . C
H21 .7009 .3099 .4480 .042 Uiso calc R 1 . . H
C22 .5773(2) .3836(3) .43376(15) .0312(8) Uani d . 1 . . C
C23 .5203(2) .4475(3) .39143(15) .0281(7) Uani d . 1 . . C
H23 .4657 .4741 .4017 .034 Uiso calc R 1 . . H
C24 .5425(2) .4727(2) .33446(14) .0243(7) Uani d . 1 . . C
H24 .5025 .5156 .3058 .029 Uiso calc R 1 . . H
C25 1.0125(2) .8323(2) .39076(14) .0235(7) Uani d . 1 . . C
C26 1.0015(3) .7972(3) .44984(16) .0491(12) Uani d . 1 . . C
H26 .9630 .7396 .4530 .059 Uiso calc R 1 . . H
C27 1.0466(4) .8467(4) .50311(18) .0738(17) Uani d . 1 . . C
H27 1.0396 .8226 .5431 .089 Uiso calc R 1 . . H
C28 1.1021(4) .9314(3) .49898(18) .0650(15) Uani d . 1 . . C
H28 1.1321 .9657 .5360 .078 Uiso calc R 1 . . H
C29 1.1138(3) .9662(3) .44111(16) .0376(9) Uani d . 1 . . C
H29 1.1528 1.0235 .4384 .045 Uiso calc R 1 . . H
C30 1.0685(2) .9174(2) .38710(14) .0236(7) Uani d . 1 . . C
H30 1.0757 .9421 .3473 .028 Uiso calc R 1 . . H
C31 .86416(19) .9463(2) .30173(14) .0203(6) Uani d . 1 . . C
C32 .7933(2) .9301(2) .33354(15) .0270(7) Uani d . 1 . . C
H32 .7760 .8618 .3424 .032 Uiso calc R 1 . . H
C33 .7477(2) 1.0148(3) .35241(16) .0321(8) Uani d . 1 . . C
H33 .6989 1.0040 .3739 .039 Uiso calc R 1 . . H
C34 .7729(2) 1.1142(3) .34012(16) .0316(8) Uani d . 1 . . C
H34 .7415 1.1714 .3534 .038 Uiso calc R 1 . . H
C35 .8434(2) 1.1311(3) .30852(16) .0322(8) Uani d . 1 . . C
H35 .8605 1.1996 .3002 .039 Uiso calc R 1 . . H
C36 .8894(2) 1.0468(2) .28894(15) .0246(7) Uani d . 1 . . C
H36 .9376 1.0579 .2670 .030 Uiso calc R 1 . . H
C37 .8488(2) .8288(2) .16733(14) .0198(6) Uani d . 1 . . C
C38 .9287(2) .8232(2) .14369(14) .0230(7) Uani d . 1 . . C
H38 .9820 .7915 .1676 .028 Uiso calc R 1 . . H
C39 .9302(2) .8642(3) .08478(14) .0277(7) Uani d . 1 . . C
H39 .9853 .8608 .0692 .033 Uiso calc R 1 . . H
C40 .8534(2) .9097(2) .04829(14) .0272(7) Uani d . 1 . . C
C41 .7731(2) .9104(2) .07168(14) .0265(7) Uani d . 1 . . C
H41 .7189 .9386 .0467 .032 Uiso calc R 1 . . H
C42 .7697(2) .8708(2) .13090(14) .0226(6) Uani d . 1 . . C
H42 .7142 .8726 .1461 .027 Uiso calc R 1 . . H

loop_
_atom_site_aniso_label
_atom_site_aniso_U_11
_atom_site_aniso_U_22
_atom_site_aniso_U_33
_atom_site_aniso_U_12
_atom_site_aniso_U_13
_atom_site_aniso_U_23
Cu1 .01716(18) .01540(18) .01864(18) .00064(14) .00304(14) -.00126(14)
Cu2 .01664(17) .01545(18) .01659(18) .00049(14) .00150(14) -.00168(14)
Cl1 .0288(4) .0183(4) .0260(4) .0064(3) .0080(3) -.0003(3)
Cl2 .0246(4) .0183(4) .0229(4) .0050(3) .0059(3) .0003(3)
Cl3 .0194(3) .0187(4) .0174(3) -.0017(3) .0046(3) -.0039(3)
Cl4 .0200(3) .0182(3) .0165(3) -.0016(3) .0023(3) -.0034(3)
O1 .0288(12) .0236(12) .0320(12) .0048(10) -.0063(10) .0031(10)
O2 .0302(12) .0254(12) .0236(11) .0031(10) -.0059(9) .0040(10)
N1 .0184(12) .0213(13) .0217(13) .0022(10) .0021(10) .0020(10)
N2 .0142(11) .0170(12) .0164(12) -.0003(10) .0002(9) -.0044(10)
N3 .0181(13) .0213(13) .0188(13) .0014(10) .0031(10) .0022(10)
N4 .0172(12) .0197(13) .0155(12) -.0029(10) .0034(10) -.0025(10)
C1 .0149(14) .0232(16) .0164(14) -.0034(12) .0040(11) -.0009(12)
C2 .0185(14) .0193(15) .0174(14) -.0025(12) .0025(11) .0001(12)
C3 .0174(14) .0260(16) .0168(14) -.0042(12) .0045(12) -.0015(12)
C4 .0183(14) .0187(15) .0178(14) -.0029(12) .0037(11) -.0037(12)
C5 .069(3) .050(3) .029(2) -.006(2) .017(2) .0032(18)
C6 .062(3) .039(2) .0275(19) -.0005(19) .0119(18) .0042(16)
C7 .0161(14) .0279(17) .0165(14) -.0029(12) .0050(12) -.0012(12)
C8 .0256(16) .0325(18) .0224(16) -.0093(14) .0041(13) .0017(14)
C9 .0349(19) .044(2) .0166(16) -.0096(16) -.0008(14) .0061(15)
C10 .0265(17) .042(2) .0220(17) -.0096(15) -.0012(14) -.0019(15)
C11 .0269(17) .0314(18) .0217(16) -.0111(14) .0075(13) -.0029(14)
C12 .0219(16) .0274(17) .0188(15) -.0033(13) .0037(12) .0018(13)
C13 .0190(15) .0199(15) .0203(15) -.0023(12) .0007(12) -.0049(12)
C14 .0333(18) .0222(17) .0330(18) -.0036(14) .0131(15) -.0095(14)
C15 .0329(19) .036(2) .044(2) -.0065(16) .0191(17) -.0179(17)
C16 .0270(18) .0238(18) .050(2) .0026(14) .0038(16) -.0185(16)
C17 .0343(19) .0204(17) .043(2) .0040(15) .0006(16) -.0039(15)
C18 .0253(17) .0233(17) .0292(17) -.0026(13) .0044(14) -.0004(13)
C19 .0246(15) .0114(13) .0171(14) -.0039(12) .0020(12) -.0016(11)
C20 .0307(17) .0209(16) .0277(17) .0035(14) .0036(14) -.0005(13)
C21 .048(2) .0289(19) .0248(17) .0016(16) -.0011(16) .0063(14)
C22 .043(2) .0285(18) .0229(16) -.0113(16) .0090(15) -.0057(14)
C23 .0278(17) .0323(19) .0259(17) -.0073(14) .0094(14) -.0080(14)
C24 .0250(16) .0237(16) .0244(16) .0006(13) .0050(13) -.0007(13)
C25 .0291(17) .0239(16) .0164(15) -.0068(14) .0023(13) -.0027(12)
C26 .084(3) .043(2) .0198(18) -.037(2) .0080(19) -.0031(16)
C27 .138(5) .063(3) .0186(19) -.057(3) .009(2) .0001(19)
C28 .108(4) .055(3) .023(2) -.040(3) -.011(2) -.0027(19)
C29 .042(2) .039(2) .0268(18) -.0179(17) -.0060(16) -.0014(16)
C30 .0237(16) .0268(17) .0198(15) -.0052(13) .0027(13) .0016(13)
C31 .0168(14) .0215(16) .0226(16) -.0030(12) .0040(12) -.0095(12)
C32 .0295(17) .0215(16) .0316(18) -.0074(14) .0098(14) -.0080(14)
C33 .0288(18) .0328(19) .037(2) -.0057(15) .0120(15) -.0139(16)
C34 .0295(18) .0258(18) .0389(19) .0045(15) .0052(15) -.0135(15)
C35 .0290(18) .0237(17) .042(2) -.0040(14) .0028(15) -.0048(15)
C36 .0188(15) .0260(17) .0291(17) -.0014(13) .0049(13) -.0010(13)
C37 .0243(16) .0134(14) .0204(15) -.0037(12) .0010(12) -.0028(12)
C38 .0208(15) .0250(16) .0228(16) .0025(13) .0031(13) -.0029(13)
C39 .0331(18) .0291(18) .0234(16) -.0032(15) .0115(14) -.0047(14)
C40 .043(2) .0194(16) .0201(16) -.0028(14) .0073(14) -.0037(12)
C41 .0313(18) .0204(16) .0246(16) .0054(13) -.0019(14) .0001(13)
C42 .0274(16) .0173(15) .0211(15) .0012(13) .0002(13) -.0025(12)

loop_
_atom_type_symbol
_atom_type_description
_atom_type_scat_dispersion_real
_atom_type_scat_dispersion_imag
_atom_type_scat_source
C C .0033 .0016 'International Tables Vol C Tables 4.2.6.8 and 6.1.1.4'
H H .0000 .0000 'International Tables Vol C Tables 4.2.6.8 and 6.1.1.4'
N N .0061 .0033 'International Tables Vol C Tables 4.2.6.8 and 6.1.1.4'
O O .0106 .0060 'International Tables Vol C Tables 4.2.6.8 and 6.1.1.4'
Cl Cl .1484 .1585 'International Tables Vol C Tables 4.2.6.8 and 6.1.1.4'
Cu Cu .3201 1.2651 'International Tables Vol C Tables 4.2.6.8 and 6.1.1.4'

loop_
_geom_angle_atom_site_label_1
_geom_angle_atom_site_label_2
_geom_angle_atom_site_label_3
_geom_angle
_geom_angle_publ_flag
N1 Cu1 N2 80.65(10) yes
N1 Cu1 Cl3 170.92(8) yes
N2 Cu1 Cl3 92.04(7) yes
N1 Cu1 Cl1 92.44(8) yes
N2 Cu1 Cl1 167.64(7) yes
Cl3 Cu1 Cl1 93.76(3) yes
N1 Cu1 Cl4 90.61(7) yes
N2 Cu1 Cl4 93.62(7) yes
Cl3 Cu1 Cl4 95.24(3) yes
Cl1 Cu1 Cl4 96.71(3) yes
N1 Cu1 Cu2 132.32(7) ?
N2 Cu1 Cu2 93.99(7) ?
Cl3 Cu1 Cu2 53.10(2) ?
Cl1 Cu1 Cu2 98.22(2) ?
N3 Cu2 N4 80.68(9) yes
N3 Cu2 Cl4 171.22(7) yes
N4 Cu2 Cl4 90.98(7) yes
N3 Cu2 Cl2 92.80(7) yes
N4 Cu2 Cl2 172.36(7) yes
Cl4 Cu2 Cl2 95.33(3) yes
N3 Cu2 Cl3 86.50(7) yes
N4 Cu2 Cl3 91.82(7) yes
Cl4 Cu2 Cl3 96.54(3) yes
Cl2 Cu2 Cl3 91.75(3) yes
N3 Cu2 Cu1 128.59(7) ?
N4 Cu2 Cu1 92.44(7) ?
Cl4 Cu2 Cu1 53.99(2) ?
Cl2 Cu2 Cu1 94.76(2) ?
Cu1 Cl3 Cu2 84.34(2) yes
Cu2 Cl4 Cu1 83.87(2) yes
N1 O1 H1 109.5 ?
N3 O2 H2 109.5 ?
C1 N1 O1 117.7(2) ?
C1 N1 Cu1 121.2(2) ?
O1 N1 Cu1 121.03(18) ?
C19 N2 C2 111.4(2) ?
C19 N2 Cu1 111.73(17) ?
C2 N2 Cu1 112.26(17) ?
C19 N2 H2A 107.0 ?
C2 N2 H2A 107.0 ?
Cu1 N2 H2A 107.0 ?
C3 N3 O2 116.8(2) ?
C3 N3 Cu2 120.5(2) ?
O2 N3 Cu2 121.92(18) ?
C37 N4 C4 112.0(2) ?
C37 N4 Cu2 119.62(18) ?
C4 N4 Cu2 111.78(17) ?
C37 N4 H4 103.8 ?
C4 N4 H4 103.8 ?
Cu2 N4 H4 103.8 ?
N1 C1 C7 126.5(3) ?
N1 C1 C2 114.4(2) ?
C7 C1 C2 119.0(3) ?
C13 C2 C1 114.9(2) ?
C13 C2 N2 110.6(2) ?
C1 C2 N2 110.5(2) ?
C13 C2 H2B 106.8 ?
C1 C2 H2B 106.8 ?
N2 C2 H2B 106.8 ?
N3 C3 C25 126.3(3) ?
N3 C3 C4 115.2(2) ?
C25 C3 C4 118.5(3) ?
N4 C4 C3 110.2(2) ?
N4 C4 C31 111.0(2) ?
C3 C4 C31 113.7(2) ?
N4 C4 H4A 107.2 ?
C3 C4 H4A 107.2 ?
C31 C4 H4A 107.2 ?
C22 C5 H5A 109.5 ?
C22 C5 H5B 109.5 ?
H5A C5 H5B 109.5 ?
C22 C5 H5C 109.5 ?
H5A C5 H5C 109.5 ?
H5B C5 H5C 109.5 ?
C40 C6 H6A 109.5 ?
C40 C6 H6B 109.5 ?
H6A C6 H6B 109.5 ?
C40 C6 H6C 109.5 ?
H6A C6 H6C 109.5 ?
H6B C6 H6C 109.5 ?
C8 C7 C12 118.6(3) ?
C8 C7 C1 121.7(3) ?
C12 C7 C1 119.7(3) ?
C9 C8 C7 119.8(3) ?
C9 C8 H8 120.1 ?
C7 C8 H8 120.1 ?
C10 C9 C8 121.5(3) ?
C10 C9 H9 119.3 ?
C8 C9 H9 119.3 ?
C9 C10 C11 119.1(3) ?
C9 C10 H10 120.4 ?
C11 C10 H10 120.4 ?
C10 C11 C12 120.7(3) ?
C10 C11 H11 119.6 ?
C12 C11 H11 119.6 ?
C11 C12 C7 120.2(3) ?
C11 C12 H12 119.9 ?
C7 C12 H12 119.9 ?
C14 C13 C18 118.5(3) ?
C14 C13 C2 122.2(3) ?
C18 C13 C2 119.2(3) ?
C15 C14 C13 120.7(3) ?
C15 C14 H14 119.7 ?
C13 C14 H14 119.7 ?
C14 C15 C16 120.3(3) ?
C14 C15 H15 119.9 ?
C16 C15 H15 119.9 ?
C17 C16 C15 119.7(3) ?
C17 C16 H16 120.1 ?
C15 C16 H16 120.1 ?
C16 C17 C18 119.8(3) ?
C16 C17 H17 120.1 ?
C18 C17 H17 120.1 ?
C17 C18 C13 120.9(3) ?
C17 C18 H18 119.5 ?
C13 C18 H18 119.5 ?
C24 C19 C20 119.8(3) ?
C24 C19 N2 119.2(3) ?
C20 C19 N2 121.0(3) ?
C19 C20 C21 119.6(3) ?
C19 C20 H20 120.2 ?
C21 C20 H20 120.2 ?
C20 C21 C22 121.1(3) ?
C20 C21 H21 119.4 ?
C22 C21 H21 119.4 ?
C23 C22 C21 118.2(3) ?
C23 C22 C5 120.7(3) ?
C21 C22 C5 121.1(3) ?
C24 C23 C22 120.6(3) ?
C24 C23 H23 119.7 ?
C22 C23 H23 119.7 ?
C19 C24 C23 120.6(3) ?
C19 C24 H24 119.7 ?
C23 C24 H24 119.7 ?
C30 C25 C26 119.3(3) ?
C30 C25 C3 120.2(3) ?
C26 C25 C3 120.4(3) ?
C27 C26 C25 119.7(3) ?
C27 C26 H26 120.2 ?
C25 C26 H26 120.2 ?
C26 C27 C28 120.6(4) ?
C26 C27 H27 119.7 ?
C28 C27 H27 119.7 ?
C29 C28 C27 120.2(4) ?
C29 C28 H28 119.9 ?
C27 C28 H28 119.9 ?
C28 C29 C30 119.8(3) ?
C28 C29 H29 120.1 ?
C30 C29 H29 120.1 ?
C29 C30 C25 120.5(3) ?
C29 C30 H30 119.8 ?
C25 C30 H30 119.8 ?
C32 C31 C36 120.1(3) ?
C32 C31 C4 120.0(3) ?
C36 C31 C4 119.9(3) ?
C31 C32 C33 119.5(3) ?
C31 C32 H32 120.2 ?
C33 C32 H32 120.2 ?
C34 C33 C32 120.5(3) ?
C34 C33 H33 119.7 ?
C32 C33 H33 119.7 ?
C33 C34 C35 120.4(3) ?
C33 C34 H34 119.8 ?
C35 C34 H34 119.8 ?
C34 C35 C36 119.8(3) ?
C34 C35 H35 120.1 ?
C36 C35 H35 120.1 ?
C31 C36 C35 119.8(3) ?
C31 C36 H36 120.1 ?
C35 C36 H36 120.1 ?
C38 C37 C42 119.9(3) ?
C38 C37 N4 119.6(3) ?
C42 C37 N4 120.5(3) ?
C37 C38 C39 119.6(3) ?
C37 C38 H38 120.2 ?
C39 C38 H38 120.2 ?
C40 C39 C38 121.8(3) ?
C40 C39 H39 119.1 ?
C38 C39 H39 119.1 ?
C39 C40 C41 117.6(3) ?
C39 C40 C6 121.3(3) ?
C41 C40 C6 121.1(3) ?
C40 C41 C42 121.9(3) ?
C40 C41 H41 119.1 ?
C42 C41 H41 119.1 ?
C37 C42 C41 119.1(3) ?
C37 C42 H42 120.4 ?
C41 C42 H42 120.4 ?

loop_
_geom_bond_atom_site_label_1
_geom_bond_atom_site_label_2
_geom_bond_site_symmetry_2
_geom_bond_distance
_geom_bond_publ_flag
Cu1 N1 . 1.987(2) yes
Cu1 N2 . 2.036(2) yes
Cu1 Cl3 . 2.2485(7) yes
Cu1 Cl1 . 2.2552(8) yes
Cu1 Cl4 . 2.6919(8) yes
Cu1 Cu2 . 3.3087(5) yes
Cu2 N3 . 1.984(2) yes
Cu2 N4 . 2.068(2) yes
Cu2 Cl4 . 2.2326(7) yes
Cu2 Cl2 . 2.2852(8) yes
Cu2 Cl3 . 2.6589(8) yes
O1 N1 . 1.389(3) ?
O1 H1 . .8400 ?
O2 N3 . 1.388(3) ?
O2 H2 . .8400 ?
N1 C1 . 1.286(4) ?
N2 C19 . 1.458(4) ?
N2 C2 . 1.527(3) ?
N2 H2A . .9300 ?
N3 C3 . 1.285(4) ?
N4 C37 . 1.458(4) ?
N4 C4 . 1.518(3) ?
N4 H4 . .9300 ?
C1 C7 . 1.489(4) ?
C1 C2 . 1.522(4) ?
C2 C13 . 1.520(4) ?
C2 H2B . 1.0000 ?
C3 C25 . 1.482(4) ?
C3 C4 . 1.522(4) ?
C4 C31 . 1.524(4) ?
C4 H4A . 1.0000 ?
C5 C22 . 1.519(5) ?
C5 H5A . .9800 ?
C5 H5B . .9800 ?
C5 H5C . .9800 ?
C6 C40 . 1.514(4) ?
C6 H6A . .9800 ?
C6 H6B . .9800 ?
C6 H6C . .9800 ?
C7 C8 . 1.402(4) ?
C7 C12 . 1.408(4) ?
C8 C9 . 1.384(4) ?
C8 H8 . .9500 ?
C9 C10 . 1.379(5) ?
C9 H9 . .9500 ?
C10 C11 . 1.386(4) ?
C10 H10 . .9500 ?
C11 C12 . 1.386(4) ?
C11 H11 . .9500 ?
C12 H12 . .9500 ?
C13 C14 . 1.389(4) ?
C13 C18 . 1.396(4) ?
C14 C15 . 1.386(4) ?
C14 H14 . .9500 ?
C15 C16 . 1.390(5) ?
C15 H15 . .9500 ?
C16 C17 . 1.383(5) ?
C16 H16 . .9500 ?
C17 C18 . 1.391(4) ?
C17 H17 . .9500 ?
C18 H18 . .9500 ?
C19 C24 . 1.383(4) ?
C19 C20 . 1.384(4) ?
C20 C21 . 1.394(5) ?
C20 H20 . .9500 ?
C21 C22 . 1.395(5) ?
C21 H21 . .9500 ?
C22 C23 . 1.393(5) ?
C23 C24 . 1.385(4) ?
C23 H23 . .9500 ?
C24 H24 . .9500 ?
C25 C30 . 1.391(4) ?
C25 C26 . 1.404(4) ?
C26 C27 . 1.376(5) ?
C26 H26 . .9500 ?
C27 C28 . 1.386(6) ?
C27 H27 . .9500 ?
C28 C29 . 1.381(5) ?
C28 H28 . .9500 ?
C29 C30 . 1.385(4) ?
C29 H29 . .9500 ?
C30 H30 . .9500 ?
C31 C32 . 1.389(4) ?
C31 C36 . 1.396(4) ?
C32 C33 . 1.392(4) ?
C32 H32 . .9500 ?
C33 C34 . 1.380(5) ?
C33 H33 . .9500 ?
C34 C35 . 1.383(5) ?
C34 H34 . .9500 ?
C35 C36 . 1.397(4) ?
C35 H35 . .9500 ?
C36 H36 . .9500 ?
C37 C38 . 1.389(4) ?
C37 C42 . 1.391(4) ?
C38 C39 . 1.392(4) ?
C38 H38 . .9500 ?
C39 C40 . 1.385(5) ?
C39 H39 . .9500 ?
C40 C41 . 1.389(5) ?
C41 C42 . 1.397(4) ?
C41 H41 . .9500 ?
C42 H42 . .9500 ?

loop_
_geom_hbond_atom_site_label_D
_geom_hbond_atom_site_label_H
_geom_hbond_atom_site_label_A
_geom_hbond_distance_DH
_geom_hbond_distance_HA
_geom_hbond_distance_DA
_geom_hbond_angle_DHA
_geom_hbond_publ_flag
O1 H1 Cl1 .84 2.31 2.996(2) 139.8 yes
O2 H2 Cl2 .84 2.36 3.041(2) 138.7 yes
N2 H2A Cl2 .93 2.79 3.649(2) 153.9 yes
N4 H4 Cl1 .93 2.87 3.723(3) 152.6 yes
